data_2220822
loop_
_publ_author_name
'Zhang, Min'
'Lu, Ran-Zhe'
'Han, Lu-Na'
'Wang, Bin'
'Wang, Hai-Bo'

_publ_section_title
;
 Methyl 4-(3-chloropropoxy)-3-methoxybenzoate
;
_journal_issue 2
_journal_name_full 'Acta Crystallographica Section E'
_journal_page_first o231
_journal_paper_doi 10.1107/S1600536808043274
_journal_volume 65
_journal_year 2009
_chemical_formula_moiety 'C12 H15 Cl O4'
_chemical_formula_sum 'C12 H15 Cl O4'
_chemical_formula_weight 258.69
_chemical_melting_point 384
_chemical_name_systematic
;
Methyl 4-(3-chloropropoxy)-3-methoxybenzoate
;
_space_group_IT_number 14
_symmetry_cell_setting monoclinic
_symmetry_space_group_name_Hall '-P 2ybc'
_symmetry_space_group_name_H-M 'P 1 21/c 1'
_atom_sites_solution_hydrogens geom
_atom_sites_solution_primary direct
_atom_sites_solution_secondary difmap
_audit_creation_method SHELXL-97
_cell_angle_alpha 90.00
_cell_angle_beta 106.46(3)
_cell_angle_gamma 90.00
_cell_formula_units_Z 4
_cell_length_a 8.4980(17)
_cell_length_b 17.349(4)
_cell_length_c 8.8440(18)
_cell_measurement_reflns_used 25
_cell_measurement_temperature 294(2)
_cell_measurement_theta_max 13
_cell_measurement_theta_min 10
_cell_volume 1250.5(5)
_computing_cell_refinement 'CAD-4 Software (Enraf--Nonius, 1989)'
_computing_data_collection 'CAD-4 Software (Enraf--Nonius, 1989)'
_computing_data_reduction 'XCAD4 (Harms & Wocadlo, 1995)'
_computing_molecular_graphics 'Ortep3 for Windows (Farrugia, 1997) and PLATON (Spek, 2003)'
_computing_publication_material 'SHELXTL (Sheldrick, 2008)'
_computing_structure_refinement 'SHELXL97 (Sheldrick, 2008)'
_computing_structure_solution 'SHELXS97 (Sheldrick, 2008)'
_diffrn_ambient_temperature 294(2)
_diffrn_measured_fraction_theta_full 0.999
_diffrn_measured_fraction_theta_max 0.999
_diffrn_measurement_device_type 'Enraf--Nonius CAD-4 diffractometer'
_diffrn_measurement_method '\w/2\q scans'
_diffrn_radiation_monochromator graphite
_diffrn_radiation_source 'fine-focus sealed tube'
_diffrn_radiation_type MoK\a
_diffrn_radiation_wavelength 0.71073
_diffrn_reflns_av_R_equivalents 0.0484
_diffrn_reflns_av_sigmaI/netI 0.0301
_diffrn_reflns_limit_h_max 10
_diffrn_reflns_limit_h_min 0
_diffrn_reflns_limit_k_max 20
_diffrn_reflns_limit_k_min 0
_diffrn_reflns_limit_l_max 10
_diffrn_reflns_limit_l_min -10
_diffrn_reflns_number 2431
_diffrn_reflns_theta_full 25.27
_diffrn_reflns_theta_max 25.27
_diffrn_reflns_theta_min 2.35
_diffrn_standards_decay_% 1
_diffrn_standards_interval_time 120
_diffrn_standards_number 3
_exptl_absorpt_coefficient_mu 0.306
_exptl_absorpt_correction_T_max 0.9701
_exptl_absorpt_correction_T_min 0.9139
_exptl_absorpt_correction_type psi-scan
_exptl_absorpt_process_details '(North <i>et al.</i>,  1968)'
_exptl_crystal_colour colorless
_exptl_crystal_density_diffrn 1.374
_exptl_crystal_density_method 'not measured'
_exptl_crystal_description block
_exptl_crystal_F_000 544
_exptl_crystal_size_max 0.30
_exptl_crystal_size_mid 0.20
_exptl_crystal_size_min 0.10
_refine_diff_density_max 0.345
_refine_diff_density_min -0.288
_refine_ls_extinction_method none
_refine_ls_goodness_of_fit_ref 1.009
_refine_ls_hydrogen_treatment constr
_refine_ls_matrix_type full
_refine_ls_number_parameters 154
_refine_ls_number_reflns 2274
_refine_ls_number_restraints 0
_refine_ls_restrained_S_all 1.009
_refine_ls_R_factor_all 0.1007
_refine_ls_R_factor_gt 0.0675
_refine_ls_shift/su_max 0.000
_refine_ls_shift/su_mean 0.000
_refine_ls_structure_factor_coef Fsqd
_refine_ls_weighting_details 'calc w=1/[\s^2^(Fo^2^)+(0.0500P)^2^+3.3000P] where P=(Fo^2^+2Fc^2^)/3'
_refine_ls_weighting_scheme calc
_refine_ls_wR_factor_gt 0.1476
_refine_ls_wR_factor_ref 0.1756
_reflns_number_gt 1575
_reflns_number_total 2274
_reflns_threshold_expression I>2\s(I)
_cod_data_source_file hk2602.cif
_cod_data_source_block I
_cod_original_sg_symbol_H-M 'P 21/c'
_cod_database_code 2220822
_cod_database_fobs_code 2220822

loop_
_symmetry_equiv_pos_as_xyz
'x, y, z'
'-x, y+1/2, -z+1/2'
'-x, -y, -z'
'x, -y-1/2, z-1/2'

loop_
_atom_site_type_symbol
_atom_site_label
_atom_site_fract_x
_atom_site_fract_y
_atom_site_fract_z
_atom_site_U_iso_or_equiv
_atom_site_adp_type
_atom_site_calc_flag
_atom_site_refinement_flags
_atom_site_occupancy
_atom_site_disorder_assembly
_atom_site_disorder_group
Cl Cl 0.27901(16) 0.58276(8) 0.10729(14) 0.0679(4) Uani d . 1 . .
O O1 0.3056(3) 0.60776(15) 0.5453(3) 0.0480(7) Uani d . 1 . .
O O2 0.1798(3) 0.50211(15) 0.6779(3) 0.0491(7) Uani d . 1 . .
O O3 -0.2908(4) 0.74808(19) 0.7610(4) 0.0711(10) Uani d . 1 . .
O O4 -0.2715(3) 0.62804(17) 0.8531(4) 0.0578(8) Uani d . 1 . .
C C1 0.4233(6) 0.5519(3) 0.2872(5) 0.0580(12) Uani d . 1 . .
H H1A 0.3693 0.5170 0.3424 0.070 Uiso calc R 1 . .
H H1B 0.5119 0.5239 0.2627 0.070 Uiso calc R 1 . .
C C2 0.4929(5) 0.6187(3) 0.3921(5) 0.0554(11) Uani d . 1 . .
H H2A 0.5409 0.6546 0.3337 0.066 Uiso calc R 1 . .
H H2B 0.5803 0.6000 0.4807 0.066 Uiso calc R 1 . .
C C3 0.3697(5) 0.6615(2) 0.4548(5) 0.0532(11) Uani d . 1 . .
H H3A 0.4223 0.7043 0.5207 0.064 Uiso calc R 1 . .
H H3B 0.2819 0.6817 0.3684 0.064 Uiso calc R 1 . .
C C4 0.1809(5) 0.6315(2) 0.6028(4) 0.0401(9) Uani d . 1 . .
C C5 0.1190(5) 0.7053(2) 0.5911(5) 0.0488(10) Uani d . 1 . .
H H5A 0.1656 0.7438 0.5444 0.059 Uiso calc R 1 . .
C C6 -0.0123(5) 0.7224(2) 0.6489(5) 0.0489(10) Uani d . 1 . .
H H6A -0.0547 0.7722 0.6390 0.059 Uiso calc R 1 . .
C C7 -0.0814(5) 0.6657(2) 0.7216(4) 0.0424(9) Uani d . 1 . .
C C8 -0.0174(5) 0.5915(2) 0.7335(4) 0.0404(9) Uani d . 1 . .
H H8A -0.0638 0.5533 0.7811 0.048 Uiso calc R 1 . .
C C9 0.1129(4) 0.5731(2) 0.6768(4) 0.0378(8) Uani d . 1 . .
C C10 0.1078(5) 0.4411(2) 0.7422(5) 0.0495(10) Uani d . 1 . .
H H10A 0.1631 0.3937 0.7342 0.074 Uiso calc R 1 . .
H H10B -0.0061 0.4366 0.6849 0.074 Uiso calc R 1 . .
H H10C 0.1176 0.4517 0.8511 0.074 Uiso calc R 1 . .
C C11 -0.2236(5) 0.6865(2) 0.7781(5) 0.0478(10) Uani d . 1 . .
C C12 -0.4095(6) 0.6411(3) 0.9117(6) 0.0670(14) Uani d . 1 . .
H H12A -0.4308 0.5957 0.9646 0.101 Uiso calc R 1 . .
H H12B -0.5039 0.6531 0.8255 0.101 Uiso calc R 1 . .
H H12C -0.3865 0.6835 0.9846 0.101 Uiso calc R 1 . .

loop_
_atom_site_aniso_label
_atom_site_aniso_U_11
_atom_site_aniso_U_22
_atom_site_aniso_U_33
_atom_site_aniso_U_12
_atom_site_aniso_U_13
_atom_site_aniso_U_23
Cl 0.0710(8) 0.0750(8) 0.0547(7) 0.0031(6) 0.0130(6) 0.0007(6)
O1 0.0477(16) 0.0459(16) 0.0542(17) -0.0020(12) 0.0206(13) 0.0082(13)
O2 0.0481(16) 0.0364(15) 0.0657(19) 0.0022(12) 0.0211(14) 0.0077(13)
O3 0.079(2) 0.057(2) 0.086(2) 0.0270(17) 0.037(2) 0.0083(18)
O4 0.0487(17) 0.0563(19) 0.074(2) 0.0088(14) 0.0267(16) -0.0028(16)
C1 0.060(3) 0.055(3) 0.062(3) 0.006(2) 0.022(2) 0.006(2)
C2 0.048(2) 0.063(3) 0.057(3) -0.003(2) 0.018(2) 0.008(2)
C3 0.059(3) 0.044(2) 0.054(3) -0.009(2) 0.012(2) 0.004(2)
C4 0.041(2) 0.043(2) 0.036(2) -0.0010(17) 0.0103(16) -0.0003(16)
C5 0.063(3) 0.034(2) 0.050(2) -0.0083(19) 0.016(2) -0.0017(18)
C6 0.056(3) 0.035(2) 0.051(2) 0.0081(18) 0.006(2) -0.0028(18)
C7 0.043(2) 0.042(2) 0.041(2) 0.0039(17) 0.0092(17) -0.0063(17)
C8 0.039(2) 0.040(2) 0.040(2) -0.0037(16) 0.0073(16) 0.0028(17)
C9 0.041(2) 0.0330(19) 0.040(2) 0.0027(16) 0.0114(16) -0.0013(16)
C10 0.057(3) 0.034(2) 0.062(3) 0.0011(18) 0.023(2) 0.0053(19)
C11 0.054(2) 0.042(2) 0.043(2) 0.0044(19) 0.0058(19) -0.0037(18)
C12 0.052(3) 0.083(4) 0.073(3) 0.007(2) 0.030(2) -0.014(3)

loop_
_atom_type_symbol
_atom_type_description
_atom_type_scat_dispersion_real
_atom_type_scat_dispersion_imag
_atom_type_scat_source
C C 0.0033 0.0016 'International Tables Vol C Tables 4.2.6.8 and 6.1.1.4'
H H 0.0000 0.0000 'International Tables Vol C Tables 4.2.6.8 and 6.1.1.4'
O O 0.0106 0.0060 'International Tables Vol C Tables 4.2.6.8 and 6.1.1.4'
Cl Cl 0.1484 0.1585 'International Tables Vol C Tables 4.2.6.8 and 6.1.1.4'

loop_
_geom_angle_atom_site_label_1
_geom_angle_atom_site_label_2
_geom_angle_atom_site_label_3
_geom_angle_site_symmetry_1
_geom_angle_site_symmetry_3
_geom_angle
_geom_angle_publ_flag
C4 O1 C3 . . 118.1(3) ?
C9 O2 C10 . . 116.9(3) ?
C11 O4 C12 . . 117.1(3) ?
Cl C1 H1A . . 109.3 ?
Cl C1 H1B . . 109.3 ?
C2 C1 Cl . . 111.6(3) ?
C2 C1 H1A . . 109.3 ?
C2 C1 H1B . . 109.3 ?
H1A C1 H1B . . 108.0 ?
C1 C2 C3 . . 114.5(4) ?
C1 C2 H2A . . 108.6 ?
C1 C2 H2B . . 108.6 ?
C3 C2 H2A . . 108.6 ?
C3 C2 H2B . . 108.6 ?
H2A C2 H2B . . 107.6 ?
O1 C3 C2 . . 107.3(3) ?
O1 C3 H3A . . 110.3 ?
O1 C3 H3B . . 110.3 ?
C2 C3 H3A . . 110.3 ?
C2 C3 H3B . . 110.3 ?
H3A C3 H3B . . 108.5 ?
O1 C4 C5 . . 125.0(3) ?
O1 C4 C9 . . 114.8(3) ?
C5 C4 C9 . . 120.2(4) ?
C4 C5 C6 . . 120.2(4) ?
C4 C5 H5A . . 119.9 ?
C6 C5 H5A . . 119.9 ?
C5 C6 C7 . . 120.5(4) ?
C5 C6 H6A . . 119.8 ?
C7 C6 H6A . . 119.8 ?
C8 C7 C6 . . 118.9(4) ?
C8 C7 C11 . . 122.7(4) ?
C6 C7 C11 . . 118.4(4) ?
C9 C8 C7 . . 121.6(4) ?
C9 C8 H8A . . 119.2 ?
C7 C8 H8A . . 119.2 ?
O2 C9 C8 . . 125.9(3) ?
O2 C9 C4 . . 115.4(3) ?
C8 C9 C4 . . 118.6(3) ?
O2 C10 H10A . . 109.5 ?
O2 C10 H10B . . 109.5 ?
H10A C10 H10B . . 109.5 ?
O2 C10 H10C . . 109.5 ?
H10A C10 H10C . . 109.5 ?
H10B C10 H10C . . 109.5 ?
O3 C11 O4 . . 122.5(4) ?
O3 C11 C7 . . 125.4(4) ?
O4 C11 C7 . . 112.1(3) ?
O4 C12 H12A . . 109.5 ?
O4 C12 H12B . . 109.5 ?
H12A C12 H12B . . 109.5 ?
O4 C12 H12C . . 109.5 ?
H12A C12 H12C . . 109.5 ?
H12B C12 H12C . . 109.5 ?

loop_
_geom_bond_atom_site_label_1
_geom_bond_atom_site_label_2
_geom_bond_site_symmetry_2
_geom_bond_distance
_geom_bond_publ_flag
Cl C1 . 1.794(5) ?
O1 C3 . 1.433(5) ?
O1 C4 . 1.362(4) ?
O2 C9 . 1.355(4) ?
O2 C10 . 1.420(4) ?
O3 C11 . 1.201(5) ?
O4 C11 . 1.336(5) ?
O4 C12 . 1.429(5) ?
C1 C2 . 1.498(6) ?
C1 H1A . 0.9700 ?
C1 H1B . 0.9700 ?
C2 C3 . 1.512(6) ?
C2 H2A . 0.9700 ?
C2 H2B . 0.9700 ?
C3 H3A . 0.9700 ?
C3 H3B . 0.9700 ?
C4 C5 . 1.378(5) ?
C4 C9 . 1.415(5) ?
C5 C6 . 1.385(6) ?
C5 H5A . 0.9300 ?
C6 C7 . 1.394(6) ?
C6 H6A . 0.9300 ?
C7 C8 . 1.390(5) ?
C7 C11 . 1.478(6) ?
C8 C9 . 1.377(5) ?
C8 H8A . 0.9300 ?
C10 H10A . 0.9600 ?
C10 H10B . 0.9600 ?
C10 H10C . 0.9600 ?
C12 H12A . 0.9600 ?
C12 H12B . 0.9600 ?
C12 H12C . 0.9600 ?

loop_
_geom_hbond_atom_site_label_D
_geom_hbond_atom_site_label_H
_geom_hbond_atom_site_label_A
_geom_hbond_site_symmetry_A
_geom_hbond_distance_DH
_geom_hbond_distance_HA
_geom_hbond_distance_DA
_geom_hbond_angle_DHA
C1 H1A O1 . 0.97 2.56 2.906(5) 101.00
C1 H1B O2 3_666 0.97 2.56 3.429(6) 149.00
C2 H2A O3 4_675 0.97 2.41 3.358(6) 164.00

loop_
_geom_torsion_atom_site_label_1
_geom_torsion_atom_site_label_2
_geom_torsion_atom_site_label_3
_geom_torsion_atom_site_label_4
_geom_torsion_site_symmetry_1
_geom_torsion_site_symmetry_2
_geom_torsion_site_symmetry_3
_geom_torsion_site_symmetry_4
_geom_torsion
_geom_torsion_publ_flag
Cl C1 C2 C3 . . . . 65.9(4) ?
C4 O1 C3 C2 . . . . -174.3(3) ?
C1 C2 C3 O1 . . . . 60.5(5) ?
C3 O1 C4 C5 . . . . -5.2(6) ?
C3 O1 C4 C9 . . . . 173.8(3) ?
O1 C4 C5 C6 . . . . 177.6(4) ?
C9 C4 C5 C6 . . . . -1.3(6) ?
C4 C5 C6 C7 . . . . 1.1(6) ?
C5 C6 C7 C8 . . . . -0.7(6) ?
C5 C6 C7 C11 . . . . -178.7(4) ?
C6 C7 C8 C9 . . . . 0.6(6) ?
C11 C7 C8 C9 . . . . 178.5(4) ?
C10 O2 C9 C8 . . . . 0.6(6) ?
C10 O2 C9 C4 . . . . -176.1(3) ?
C7 C8 C9 O2 . . . . -177.5(4) ?
C7 C8 C9 C4 . . . . -0.9(6) ?
O1 C4 C9 O2 . . . . -0.9(5) ?
C5 C4 C9 O2 . . . . 178.2(4) ?
O1 C4 C9 C8 . . . . -177.9(3) ?
C5 C4 C9 C8 . . . . 1.2(6) ?
C12 O4 C11 O3 . . . . 0.8(6) ?
C12 O4 C11 C7 . . . . -179.4(3) ?
C8 C7 C11 O3 . . . . -174.5(4) ?
C6 C7 C11 O3 . . . . 3.4(6) ?
C8 C7 C11 O4 . . . . 5.6(5) ?
C6 C7 C11 O4 . . . . -176.5(4) ?

loop_
_cod_related_entry_id
_cod_related_entry_database
_cod_related_entry_code
1 ChemSpider 16072609
